data_7116892
loop_
_publ_author_name
'Marie Cordier'
'Aurelie Dos Santos'
'Laurent El Kaim'
'Noisette Narboni'

_publ_section_title
;
 Passerini/Tsuji-Trost strategies towards achieving lactams and
 cyclopentane derivatives
;
_journal_name_full Chem.Commun.
_journal_page_first 6411
_journal_paper_doi 10.1039/C5cc00584A
_journal_volume 51
_journal_year 2015
_chemical_formula_moiety 'C28 H28 Cl N O9'
_chemical_formula_sum 'C28 H28 Cl N O9'
_chemical_formula_weight 557.96
_space_group_crystal_system triclinic
_space_group_IT_number 2
_space_group_name_Hall '-P 1'
_space_group_name_H-M_alt 'P -1'
_symmetry_space_group_name_Hall '-P 1'
_symmetry_space_group_name_H-M 'P -1'
_atom_sites_solution_hydrogens difmap
_audit_creation_method SHELXL-2014/7
_audit_update_record
;
2015-01-19 deposited with the CCDC.
2015-02-19 downloaded from the CCDC.
;
_cell_angle_alpha 77.690(1)
_cell_angle_beta 68.849(2)
_cell_angle_gamma 63.172(2)
_cell_formula_units_Z 2
_cell_length_a 11.5552(3)
_cell_length_b 11.6532(4)
_cell_length_c 11.9655(4)
_cell_measurement_reflns_used 5545
_cell_measurement_temperature 150.0(1)
_cell_measurement_theta_max 27.485
_cell_measurement_theta_min 0.998
_cell_volume 1338.48(8)
_computing_cell_refinement 'DENZO (Otwinowski & Minor, 1997) & COLLECT'
_computing_data_collection 'COLLECT (Hooft, R.W.W., 1998)'
_computing_data_reduction 'DENZO & COLLECT'
_computing_molecular_graphics 'PLATON (Spek, 2009)'
_computing_structure_refinement 'SHELXL-2014/7 (Sheldrick, 2014)'
_computing_structure_solution SHELXT(Sheldrick,2014)
_diffrn_ambient_temperature 150.0(1)
_diffrn_measured_fraction_theta_full 0.994
_diffrn_measured_fraction_theta_max 0.990
_diffrn_measurement_device_type 'Kappa APEX II'
_diffrn_measurement_method 'phi and omega scans'
_diffrn_radiation_type MoK\a
_diffrn_radiation_wavelength 0.71069
_diffrn_reflns_av_R_equivalents 0.0346
_diffrn_reflns_av_unetI/netI 0.0313
_diffrn_reflns_Laue_measured_fraction_full 0.994
_diffrn_reflns_Laue_measured_fraction_max 0.990
_diffrn_reflns_limit_h_max 15
_diffrn_reflns_limit_h_min -14
_diffrn_reflns_limit_k_max 15
_diffrn_reflns_limit_k_min -15
_diffrn_reflns_limit_l_max 15
_diffrn_reflns_limit_l_min -15
_diffrn_reflns_number 18840
_diffrn_reflns_point_group_measured_fraction_full 0.994
_diffrn_reflns_point_group_measured_fraction_max 0.990
_diffrn_reflns_theta_full 25.240
_diffrn_reflns_theta_max 27.552
_diffrn_reflns_theta_min 1.962
_exptl_absorpt_coefficient_mu 0.199
_exptl_absorpt_correction_T_max 1.04394
_exptl_absorpt_correction_T_min 0.973361
_exptl_absorpt_correction_type multi-scan
_exptl_absorpt_process_details DENZO/SCALEPACK
_exptl_crystal_colour colorless
_exptl_crystal_density_diffrn 1.384
_exptl_crystal_description 'block '
_exptl_crystal_F_000 584
_exptl_crystal_size_max 0.320
_exptl_crystal_size_mid 0.300
_exptl_crystal_size_min 0.280
_refine_diff_density_max 0.366
_refine_diff_density_min -0.513
_refine_diff_density_rms 0.046
_refine_ls_extinction_coef .
_refine_ls_extinction_method none
_refine_ls_goodness_of_fit_ref 1.045
_refine_ls_hydrogen_treatment refxyz
_refine_ls_matrix_type full
_refine_ls_number_parameters 436
_refine_ls_number_reflns 6114
_refine_ls_number_restraints 0
_refine_ls_restrained_S_all 1.045
_refine_ls_R_factor_all 0.0537
_refine_ls_R_factor_gt 0.0453
_refine_ls_shift/su_max 0.000
_refine_ls_shift/su_mean 0.000
_refine_ls_structure_factor_coef Fsqd
_refine_ls_weighting_details 'w=1/[\s^2^(Fo^2^)+(0.0355P)^2^+0.8684P] where P=(Fo^2^+2Fc^2^)/3'
_refine_ls_weighting_scheme calc
_refine_ls_wR_factor_gt 0.1013
_refine_ls_wR_factor_ref 0.1070
_reflns_Friedel_coverage 0.000
_reflns_Friedel_fraction_full .
_reflns_Friedel_fraction_max .
_reflns_number_gt 5310
_reflns_number_total 6114
_reflns_threshold_expression 'I > 2\s(I)'
_cod_data_source_file c5cc00584a2.cif
_cod_data_source_block nn166bis_a
_cod_database_code 7116892
_shelx_shelxl_version_number 2014/7
_shelx_space_group_comment
;
The symmetry employed for this shelxl refinement is uniquely defined
by the following loop, which should always be used as a source of
symmetry information in preference to the above space-group names.
They are only intended as comments.
;
_shelx_estimated_absorpt_t_min 0.939
_shelx_estimated_absorpt_t_max 0.946

loop_
_space_group_symop_operation_xyz
'x, y, z'
'-x, -y, -z'

loop_
_atom_site_label
_atom_site_type_symbol
_atom_site_fract_x
_atom_site_fract_y
_atom_site_fract_z
_atom_site_U_iso_or_equiv
_atom_site_adp_type
_atom_site_occupancy
_atom_site_site_symmetry_order
_atom_site_calc_flag
_atom_site_refinement_flags_posn
_atom_site_refinement_flags_adp
_atom_site_refinement_flags_occupancy
_atom_site_disorder_assembly
_atom_site_disorder_group
Cl Cl 0.65847(7) 0.82978(8) -0.02994(5) 0.0681(2) Uani 1 1 d . . . . .
O8 O 0.12056(11) 0.08428(10) 0.53721(10) 0.0260(2) Uani 1 1 d . . . . .
O6 O 0.11686(11) 0.23110(11) 0.30059(10) 0.0278(3) Uani 1 1 d . . . . .
O5 O 0.00892(11) 0.38466(10) 0.43307(10) 0.0267(2) Uani 1 1 d . . . . .
O1 O 0.26454(11) 0.46986(11) 0.22644(10) 0.0266(2) Uani 1 1 d . . . . .
O2 O 0.29345(12) 0.63402(11) 0.52176(11) 0.0308(3) Uani 1 1 d . . . . .
O7 O 0.34817(11) -0.01387(10) 0.46033(11) 0.0291(3) Uani 1 1 d . . . . .
O9 O 0.05586(13) 0.12385(12) 1.01872(10) 0.0344(3) Uani 1 1 d . . . . .
O4 O 0.55940(12) 0.40152(12) 0.23555(13) 0.0415(3) Uani 1 1 d . . . . .
N1 N 0.27618(12) 0.55291(12) 0.37531(11) 0.0214(3) Uani 1 1 d . . . . .
O3 O 0.63809(12) 0.18963(12) 0.27372(15) 0.0472(4) Uani 1 1 d . . . . .
C23 C 0.24432(15) 0.08183(14) 0.47595(13) 0.0215(3) Uani 1 1 d . . . . .
C16 C 0.18922(15) 0.24462(14) 0.65957(13) 0.0198(3) Uani 1 1 d . . . . .
C25 C 0.10532(15) 0.28961(14) 0.39129(13) 0.0207(3) Uani 1 1 d . . . . .
C13 C 0.22896(15) 0.29275(14) 0.52970(13) 0.0188(3) Uani 1 1 d . . . . .
H13 H 0.1616(18) 0.3793(17) 0.5221(16) 0.023 Uiso 1 1 d . U . . .
C8 C 0.31124(15) 0.53950(15) 0.47884(14) 0.0230(3) Uani 1 1 d . . . . .
C15 C 0.36160(15) 0.21430(15) 0.32517(14) 0.0218(3) Uani 1 1 d . . . . .
H15A H 0.4376(19) 0.1307(18) 0.3301(16) 0.026 Uiso 1 1 d . U . . .
H15B H 0.3458(18) 0.2296(17) 0.2485(17) 0.026 Uiso 1 1 d . U . . .
C21 C 0.26970(16) 0.12645(15) 0.70390(14) 0.0250(3) Uani 1 1 d . . . . .
H21 H 0.3565(19) 0.0708(18) 0.6502(17) 0.030 Uiso 1 1 d . U . . .
C14 C 0.23387(14) 0.21818(14) 0.43099(13) 0.0195(3) Uani 1 1 d . . . . .
C19 C 0.10651(16) 0.15885(16) 0.90030(14) 0.0254(3) Uani 1 1 d . . . . .
C27 C 0.54585(15) 0.29293(15) 0.28182(14) 0.0230(3) Uani 1 1 d . . . . .
C11 C 0.39752(14) 0.31641(14) 0.34881(13) 0.0199(3) Uani 1 1 d . . . . .
C12 C 0.30592(14) 0.45144(14) 0.31135(13) 0.0205(3) Uani 1 1 d . . . . .
C17 C 0.06762(16) 0.32091(15) 0.73970(14) 0.0235(3) Uani 1 1 d . . . . .
H17 H 0.0121(19) 0.4040(19) 0.7111(16) 0.028 Uiso 1 1 d . U . . .
C4 C 0.32195(16) 0.72532(15) 0.23371(15) 0.0252(3) Uani 1 1 d . . . . .
C10 C 0.36898(15) 0.29890(14) 0.48553(13) 0.0204(3) Uani 1 1 d . . . . .
H10 H 0.4370(18) 0.2158(17) 0.5051(16) 0.024 Uiso 1 1 d . U . . .
C20 C 0.22885(17) 0.08296(16) 0.82320(14) 0.0266(3) Uani 1 1 d . . . . .
H20 H 0.2854(19) 0.0007(19) 0.8499(17) 0.032 Uiso 1 1 d . U . . .
C9 C 0.37297(17) 0.40635(16) 0.53463(15) 0.0250(3) Uani 1 1 d . . . . .
H9A H 0.3270(19) 0.4109(18) 0.6198(18) 0.030 Uiso 1 1 d . U . . .
H9B H 0.470(2) 0.3914(18) 0.5199(17) 0.030 Uiso 1 1 d . U . . .
C7 C 0.21363(16) 0.68527(15) 0.32322(16) 0.0258(3) Uani 1 1 d . . . . .
H7A H 0.1606(19) 0.7407(19) 0.3886(17) 0.031 Uiso 1 1 d . U . . .
H7B H 0.1518(19) 0.6858(18) 0.2837(17) 0.031 Uiso 1 1 d . U . . .
C18 C 0.02650(17) 0.27877(16) 0.85869(15) 0.0283(3) Uani 1 1 d . . . . .
H18 H -0.057(2) 0.3308(19) 0.9120(18) 0.034 Uiso 1 1 d . U . . .
C5 C 0.37839(19) 0.68689(17) 0.11673(15) 0.0317(4) Uani 1 1 d . . . . .
H5 H 0.347(2) 0.637(2) 0.0915(18) 0.038 Uiso 1 1 d . U . . .
C3 C 0.3712(2) 0.79727(18) 0.26761(17) 0.0362(4) Uani 1 1 d . . . . .
H3 H 0.334(2) 0.824(2) 0.349(2) 0.043 Uiso 1 1 d . U . . .
C24 C 0.1167(2) -0.03706(18) 0.59432(18) 0.0345(4) Uani 1 1 d . . . . .
H24A H 0.166(2) -0.104(2) 0.540(2) 0.052 Uiso 1 1 d . U . . .
H24B H 0.022(2) -0.024(2) 0.627(2) 0.052 Uiso 1 1 d . U . . .
H24C H 0.159(2) -0.065(2) 0.659(2) 0.052 Uiso 1 1 d . U . . .
C6 C 0.4823(2) 0.7181(2) 0.03523(16) 0.0370(4) Uani 1 1 d . . . . .
H6 H 0.525(2) 0.686(2) -0.046(2) 0.044 Uiso 1 1 d . U . . .
C1 C 0.5283(2) 0.7900(2) 0.07198(16) 0.0389(4) Uani 1 1 d . . . . .
C26 C 0.00497(19) 0.2933(2) 0.25051(18) 0.0350(4) Uani 1 1 d . . . . .
H26A H -0.083(2) 0.297(2) 0.314(2) 0.053 Uiso 1 1 d . U . . .
H26B H 0.028(2) 0.243(2) 0.187(2) 0.053 Uiso 1 1 d . U . . .
H26C H 0.000(2) 0.379(2) 0.218(2) 0.053 Uiso 1 1 d . U . . .
C22 C 0.1295(2) -0.0050(2) 1.06009(18) 0.0394(4) Uani 1 1 d . . . . .
H22A H 0.140(2) -0.071(2) 1.009(2) 0.059 Uiso 1 1 d . U . . .
H22B H 0.075(3) -0.017(2) 1.141(2) 0.059 Uiso 1 1 d . U . . .
H22C H 0.220(3) -0.015(2) 1.057(2) 0.059 Uiso 1 1 d . U . . .
C2 C 0.4740(2) 0.8303(2) 0.18678(17) 0.0445(5) Uani 1 1 d . . . . .
H2 H 0.506(2) 0.879(2) 0.211(2) 0.053 Uiso 1 1 d . U . . .
C28 C 0.6964(2) 0.3914(2) 0.1725(2) 0.0475(5) Uani 1 1 d . . . . .
H28A H 0.750(3) 0.362(3) 0.227(2) 0.071 Uiso 1 1 d . U . . .
H28B H 0.688(3) 0.471(3) 0.132(2) 0.071 Uiso 1 1 d . U . . .
H28C H 0.740(3) 0.323(3) 0.120(3) 0.071 Uiso 1 1 d . U . . .

loop_
_atom_site_aniso_label
_atom_site_aniso_U_11
_atom_site_aniso_U_22
_atom_site_aniso_U_33
_atom_site_aniso_U_23
_atom_site_aniso_U_13
_atom_site_aniso_U_12
Cl 0.0837(4) 0.1277(6) 0.0292(3) -0.0067(3) 0.0014(3) -0.0871(5)
O8 0.0255(6) 0.0218(5) 0.0302(6) 0.0000(4) -0.0058(5) -0.0121(4)
O6 0.0245(5) 0.0321(6) 0.0275(6) -0.0105(5) -0.0106(5) -0.0064(5)
O5 0.0222(5) 0.0222(5) 0.0337(6) -0.0076(5) -0.0105(5) -0.0035(4)
O1 0.0269(6) 0.0268(6) 0.0281(6) -0.0006(5) -0.0127(5) -0.0098(5)
O2 0.0324(6) 0.0290(6) 0.0351(7) -0.0096(5) -0.0057(5) -0.0162(5)
O7 0.0278(6) 0.0188(5) 0.0329(6) -0.0038(5) -0.0055(5) -0.0049(5)
O9 0.0431(7) 0.0379(7) 0.0206(6) 0.0021(5) -0.0051(5) -0.0206(6)
O4 0.0199(6) 0.0328(7) 0.0622(9) 0.0107(6) -0.0065(6) -0.0134(5)
N1 0.0203(6) 0.0179(6) 0.0242(6) -0.0010(5) -0.0054(5) -0.0076(5)
O3 0.0214(6) 0.0292(7) 0.0753(10) -0.0096(7) -0.0015(6) -0.0046(5)
C23 0.0241(7) 0.0204(7) 0.0205(7) -0.0037(6) -0.0067(6) -0.0086(6)
C16 0.0204(7) 0.0201(7) 0.0208(7) -0.0021(5) -0.0065(6) -0.0094(6)
C25 0.0225(7) 0.0210(7) 0.0208(7) -0.0013(6) -0.0055(6) -0.0116(6)
C13 0.0200(7) 0.0158(7) 0.0202(7) -0.0021(5) -0.0065(6) -0.0062(6)
C8 0.0200(7) 0.0256(8) 0.0250(8) -0.0048(6) -0.0022(6) -0.0129(6)
C15 0.0204(7) 0.0200(7) 0.0237(8) -0.0049(6) -0.0038(6) -0.0078(6)
C21 0.0241(7) 0.0224(7) 0.0228(8) -0.0041(6) -0.0060(6) -0.0046(6)
C14 0.0191(7) 0.0171(7) 0.0211(7) -0.0028(5) -0.0056(5) -0.0060(5)
C19 0.0312(8) 0.0304(8) 0.0192(7) -0.0011(6) -0.0070(6) -0.0174(7)
C27 0.0195(7) 0.0255(8) 0.0235(7) -0.0029(6) -0.0057(6) -0.0088(6)
C11 0.0182(7) 0.0181(7) 0.0220(7) -0.0016(5) -0.0060(6) -0.0063(6)
C12 0.0184(7) 0.0214(7) 0.0219(7) -0.0014(6) -0.0041(6) -0.0097(6)
C17 0.0222(7) 0.0207(7) 0.0259(8) -0.0020(6) -0.0072(6) -0.0071(6)
C4 0.0273(8) 0.0196(7) 0.0283(8) 0.0016(6) -0.0096(6) -0.0096(6)
C10 0.0196(7) 0.0199(7) 0.0210(7) -0.0002(6) -0.0070(6) -0.0073(6)
C20 0.0321(8) 0.0231(8) 0.0236(8) -0.0005(6) -0.0105(7) -0.0093(7)
C9 0.0275(8) 0.0283(8) 0.0249(8) -0.0016(6) -0.0103(6) -0.0144(7)
C7 0.0227(7) 0.0186(7) 0.0327(9) -0.0017(6) -0.0067(7) -0.0069(6)
C18 0.0243(8) 0.0301(8) 0.0247(8) -0.0057(7) -0.0013(6) -0.0092(7)
C5 0.0433(10) 0.0346(9) 0.0268(8) 0.0022(7) -0.0133(7) -0.0238(8)
C3 0.0487(11) 0.0401(10) 0.0268(9) -0.0065(7) -0.0034(8) -0.0284(9)
C24 0.0381(10) 0.0265(9) 0.0362(10) 0.0018(7) -0.0027(8) -0.0192(8)
C6 0.0509(11) 0.0472(11) 0.0222(8) -0.0012(8) -0.0083(8) -0.0306(9)
C1 0.0476(11) 0.0571(12) 0.0242(9) 0.0023(8) -0.0063(8) -0.0374(10)
C26 0.0313(9) 0.0452(11) 0.0333(9) -0.0092(8) -0.0178(8) -0.0106(8)
C22 0.0538(12) 0.0409(11) 0.0268(9) 0.0097(8) -0.0136(9) -0.0262(10)
C2 0.0631(13) 0.0640(13) 0.0296(10) -0.0035(9) -0.0080(9) -0.0499(12)
C28 0.0231(9) 0.0540(13) 0.0590(14) 0.0133(11) -0.0070(9) -0.0219(9)

loop_
_atom_type_symbol
_atom_type_description
_atom_type_scat_dispersion_real
_atom_type_scat_dispersion_imag
_atom_type_scat_source
C C 0.0033 0.0016 'International Tables Vol C Tables 4.2.6.8 and 6.1.1.4'
H H 0.0000 0.0000 'International Tables Vol C Tables 4.2.6.8 and 6.1.1.4'
Cl Cl 0.1484 0.1585 'International Tables Vol C Tables 4.2.6.8 and 6.1.1.4'
N N 0.0061 0.0033 'International Tables Vol C Tables 4.2.6.8 and 6.1.1.4'
O O 0.0106 0.0060 'International Tables Vol C Tables 4.2.6.8 and 6.1.1.4'

loop_
_geom_angle_atom_site_label_1
_geom_angle_atom_site_label_2
_geom_angle_atom_site_label_3
_geom_angle
_geom_angle_site_symmetry_1
_geom_angle_site_symmetry_3
C23 O8 C24 116.16(13) . .
C25 O6 C26 115.19(13) . .
C19 O9 C22 116.85(14) . .
C27 O4 C28 116.82(15) . .
C12 N1 C8 124.92(13) . .
C12 N1 C7 117.21(13) . .
C8 N1 C7 117.62(13) . .
O7 C23 O8 124.51(14) . .
O7 C23 C14 125.14(14) . .
O8 C23 C14 110.34(12) . .
C21 C16 C17 117.79(14) . .
C21 C16 C13 122.64(13) . .
C17 C16 C13 119.56(13) . .
O5 C25 O6 124.36(14) . .
O5 C25 C14 125.90(14) . .
O6 C25 C14 109.73(12) . .
C16 C13 C10 114.00(12) . .
C16 C13 C14 118.15(12) . .
C10 C13 C14 104.24(11) . .
C16 C13 H13 107.4(10) . .
C10 C13 H13 107.5(10) . .
C14 C13 H13 104.8(10) . .
O2 C8 N1 120.20(14) . .
O2 C8 C9 121.07(14) . .
N1 C8 C9 118.72(13) . .
C11 C15 C14 105.21(12) . .
C11 C15 H15A 106.8(11) . .
C14 C15 H15A 108.8(11) . .
C11 C15 H15B 112.6(11) . .
C14 C15 H15B 112.1(11) . .
H15A C15 H15B 111.0(15) . .
C16 C21 C20 121.43(15) . .
C16 C21 H21 119.9(11) . .
C20 C21 H21 118.6(11) . .
C23 C14 C25 107.37(12) . .
C23 C14 C15 110.69(12) . .
C25 C14 C15 110.68(12) . .
C23 C14 C13 112.48(12) . .
C25 C14 C13 110.77(11) . .
C15 C14 C13 104.90(11) . .
O9 C19 C20 124.30(15) . .
O9 C19 C18 115.99(14) . .
C20 C19 C18 119.70(15) . .
O3 C27 O4 124.12(15) . .
O3 C27 C11 123.97(14) . .
O4 C27 C11 111.90(13) . .
C27 C11 C12 108.77(12) . .
C27 C11 C15 111.67(12) . .
C12 C11 C15 111.02(12) . .
C27 C11 C10 112.34(12) . .
C12 C11 C10 111.12(12) . .
C15 C11 C10 101.83(12) . .
O1 C12 N1 121.27(14) . .
O1 C12 C11 121.22(13) . .
N1 C12 C11 117.46(13) . .
C18 C17 C16 121.16(15) . .
C18 C17 H17 120.0(11) . .
C16 C17 H17 118.9(11) . .
C5 C4 C3 118.49(16) . .
C5 C4 C7 120.67(15) . .
C3 C4 C7 120.80(15) . .
C9 C10 C11 111.90(12) . .
C9 C10 C13 114.57(12) . .
C11 C10 C13 102.37(11) . .
C9 C10 H10 109.7(10) . .
C11 C10 H10 108.7(10) . .
C13 C10 H10 109.2(10) . .
C19 C20 C21 119.76(15) . .
C19 C20 H20 121.1(12) . .
C21 C20 H20 119.2(12) . .
C8 C9 C10 116.00(13) . .
C8 C9 H9A 106.5(11) . .
C10 C9 H9A 111.0(11) . .
C8 C9 H9B 104.1(11) . .
C10 C9 H9B 110.2(11) . .
H9A C9 H9B 108.5(15) . .
N1 C7 C4 110.54(12) . .
N1 C7 H7A 107.2(11) . .
C4 C7 H7A 112.2(12) . .
N1 C7 H7B 107.9(11) . .
C4 C7 H7B 110.4(11) . .
H7A C7 H7B 108.5(16) . .
C17 C18 C19 120.11(15) . .
C17 C18 H18 120.4(12) . .
C19 C18 H18 119.5(12) . .
C6 C5 C4 121.21(16) . .
C6 C5 H5 118.8(12) . .
C4 C5 H5 120.0(12) . .
C2 C3 C4 120.94(17) . .
C2 C3 H3 119.9(13) . .
C4 C3 H3 119.2(13) . .
O8 C24 H24A 112.0(14) . .
O8 C24 H24B 107.4(14) . .
H24A C24 H24B 111(2) . .
O8 C24 H24C 110.0(14) . .
H24A C24 H24C 106.4(19) . .
H24B C24 H24C 109.9(19) . .
C1 C6 C5 118.68(17) . .
C1 C6 H6 121.1(13) . .
C5 C6 H6 120.1(13) . .
C2 C1 C6 121.56(17) . .
C2 C1 Cl 119.52(15) . .
C6 C1 Cl 118.92(14) . .
O6 C26 H26A 110.6(13) . .
O6 C26 H26B 105.7(14) . .
H26A C26 H26B 111.0(19) . .
O6 C26 H26C 108.4(14) . .
H26A C26 H26C 112.0(19) . .
H26B C26 H26C 109(2) . .
O9 C22 H22A 111.0(14) . .
O9 C22 H22B 106.0(15) . .
H22A C22 H22B 108(2) . .
O9 C22 H22C 109.7(14) . .
H22A C22 H22C 110(2) . .
H22B C22 H22C 112(2) . .
C1 C2 C3 119.12(18) . .
C1 C2 H2 120.9(15) . .
C3 C2 H2 120.0(15) . .
O4 C28 H28A 110.6(16) . .
O4 C28 H28B 106.5(17) . .
H28A C28 H28B 116(2) . .
O4 C28 H28C 108.0(17) . .
H28A C28 H28C 103(2) . .
H28B C28 H28C 113(2) . .

loop_
_geom_bond_atom_site_label_1
_geom_bond_atom_site_label_2
_geom_bond_distance
_geom_bond_site_symmetry_2
Cl C1 1.7404(18) .
O8 C23 1.3413(18) .
O8 C24 1.446(2) .
O6 C25 1.3377(18) .
O6 C26 1.444(2) .
O5 C25 1.1992(18) .
O1 C12 1.2132(18) .
O2 C8 1.2165(18) .
O7 C23 1.1990(18) .
O9 C19 1.3737(19) .
O9 C22 1.434(2) .
O4 C27 1.323(2) .
O4 C28 1.448(2) .
N1 C12 1.3898(19) .
N1 C8 1.395(2) .
N1 C7 1.4829(19) .
O3 C27 1.1881(19) .
C23 C14 1.529(2) .
C16 C21 1.390(2) .
C16 C17 1.396(2) .
C16 C13 1.512(2) .
C25 C14 1.533(2) .
C13 C10 1.541(2) .
C13 C14 1.581(2) .
C13 H13 0.967(18) .
C8 C9 1.505(2) .
C15 C11 1.530(2) .
C15 C14 1.549(2) .
C15 H15A 0.982(18) .
C15 H15B 0.964(19) .
C21 C20 1.392(2) .
C21 H21 0.982(19) .
C19 C20 1.382(2) .
C19 C18 1.387(2) .
C27 C11 1.528(2) .
C11 C12 1.528(2) .
C11 C10 1.535(2) .
C17 C18 1.385(2) .
C17 H17 0.961(19) .
C4 C5 1.389(2) .
C4 C3 1.390(2) .
C4 C7 1.509(2) .
C10 C9 1.517(2) .
C10 H10 0.980(18) .
C20 H20 0.951(19) .
C9 H9A 0.96(2) .
C9 H9B 1.007(19) .
C7 H7A 0.96(2) .
C7 H7B 0.99(2) .
C18 H18 0.95(2) .
C5 C6 1.387(3) .
C5 H5 0.96(2) .
C3 C2 1.386(3) .
C3 H3 0.96(2) .
C24 H24A 0.95(2) .
C24 H24B 0.97(2) .
C24 H24C 0.98(2) .
C6 C1 1.380(3) .
C6 H6 0.99(2) .
C1 C2 1.374(3) .
C26 H26A 1.02(2) .
C26 H26B 0.95(2) .
C26 H26C 0.97(2) .
C22 H22A 1.03(3) .
C22 H22B 0.96(3) .
C22 H22C 0.98(3) .
C2 H2 0.93(2) .
C28 H28A 0.97(3) .
C28 H28B 0.93(3) .
C28 H28C 0.95(3) .

loop_
_geom_torsion_atom_site_label_1
_geom_torsion_atom_site_label_2
_geom_torsion_atom_site_label_3
_geom_torsion_atom_site_label_4
_geom_torsion
_geom_torsion_site_symmetry_1
_geom_torsion_site_symmetry_2
_geom_torsion_site_symmetry_3
_geom_torsion_site_symmetry_4
C24 O8 C23 O7 4.6(2) . . . .
C24 O8 C23 C14 -174.56(14) . . . .
C26 O6 C25 O5 2.2(2) . . . .
C26 O6 C25 C14 -176.82(14) . . . .
C21 C16 C13 C10 -56.23(19) . . . .
C17 C16 C13 C10 123.35(15) . . . .
C21 C16 C13 C14 66.70(19) . . . .
C17 C16 C13 C14 -113.71(15) . . . .
C12 N1 C8 O2 172.39(14) . . . .
C7 N1 C8 O2 -1.8(2) . . . .
C12 N1 C8 C9 -6.7(2) . . . .
C7 N1 C8 C9 179.10(13) . . . .
C17 C16 C21 C20 2.2(2) . . . .
C13 C16 C21 C20 -178.23(14) . . . .
O7 C23 C14 C25 142.20(15) . . . .
O8 C23 C14 C25 -38.68(16) . . . .
O7 C23 C14 C15 21.3(2) . . . .
O8 C23 C14 C15 -159.59(12) . . . .
O7 C23 C14 C13 -95.69(17) . . . .
O8 C23 C14 C13 83.43(15) . . . .
O5 C25 C14 C23 118.76(16) . . . .
O6 C25 C14 C23 -62.20(15) . . . .
O5 C25 C14 C15 -120.33(16) . . . .
O6 C25 C14 C15 58.72(15) . . . .
O5 C25 C14 C13 -4.4(2) . . . .
O6 C25 C14 C13 174.64(12) . . . .
C11 C15 C14 C23 -138.04(12) . . . .
C11 C15 C14 C25 103.04(13) . . . .
C11 C15 C14 C13 -16.47(15) . . . .
C16 C13 C14 C23 -19.51(17) . . . .
C10 C13 C14 C23 108.21(13) . . . .
C16 C13 C14 C25 100.65(14) . . . .
C10 C13 C14 C25 -131.63(12) . . . .
C16 C13 C14 C15 -139.89(13) . . . .
C10 C13 C14 C15 -12.18(14) . . . .
C22 O9 C19 C20 -6.4(2) . . . .
C22 O9 C19 C18 173.46(16) . . . .
C28 O4 C27 O3 -0.6(3) . . . .
C28 O4 C27 C11 178.45(17) . . . .
O3 C27 C11 C12 -164.42(16) . . . .
O4 C27 C11 C12 16.53(18) . . . .
O3 C27 C11 C15 -41.6(2) . . . .
O4 C27 C11 C15 139.40(14) . . . .
O3 C27 C11 C10 72.1(2) . . . .
O4 C27 C11 C10 -106.91(15) . . . .
C14 C15 C11 C27 159.08(12) . . . .
C14 C15 C11 C12 -79.34(15) . . . .
C14 C15 C11 C10 39.01(14) . . . .
C8 N1 C12 O1 175.15(14) . . . .
C7 N1 C12 O1 -10.6(2) . . . .
C8 N1 C12 C11 -7.3(2) . . . .
C7 N1 C12 C11 166.93(12) . . . .
C27 C11 C12 O1 89.90(16) . . . .
C15 C11 C12 O1 -33.36(19) . . . .
C10 C11 C12 O1 -145.93(14) . . . .
C27 C11 C12 N1 -87.68(15) . . . .
C15 C11 C12 N1 149.06(13) . . . .
C10 C11 C12 N1 36.49(17) . . . .
C21 C16 C17 C18 -1.8(2) . . . .
C13 C16 C17 C18 178.59(14) . . . .
C27 C11 C10 C9 70.65(16) . . . .
C12 C11 C10 C9 -51.46(16) . . . .
C15 C11 C10 C9 -169.74(12) . . . .
C27 C11 C10 C13 -166.19(12) . . . .
C12 C11 C10 C13 71.69(14) . . . .
C15 C11 C10 C13 -46.58(13) . . . .
C16 C13 C10 C9 -72.31(16) . . . .
C14 C13 C10 C9 157.47(12) . . . .
C16 C13 C10 C11 166.35(12) . . . .
C14 C13 C10 C11 36.12(13) . . . .
O9 C19 C20 C21 178.71(15) . . . .
C18 C19 C20 C21 -1.1(2) . . . .
C16 C21 C20 C19 -0.7(3) . . . .
O2 C8 C9 C10 170.45(14) . . . .
N1 C8 C9 C10 -10.5(2) . . . .
C11 C10 C9 C8 39.44(18) . . . .
C13 C10 C9 C8 -76.52(17) . . . .
C12 N1 C7 C4 -84.93(16) . . . .
C8 N1 C7 C4 89.72(16) . . . .
C5 C4 C7 N1 81.65(19) . . . .
C3 C4 C7 N1 -95.86(19) . . . .
C16 C17 C18 C19 0.0(2) . . . .
O9 C19 C18 C17 -178.35(15) . . . .
C20 C19 C18 C17 1.5(2) . . . .
C3 C4 C5 C6 0.6(3) . . . .
C7 C4 C5 C6 -177.02(16) . . . .
C5 C4 C3 C2 0.1(3) . . . .
C7 C4 C3 C2 177.71(18) . . . .
C4 C5 C6 C1 -0.8(3) . . . .
C5 C6 C1 C2 0.3(3) . . . .
C5 C6 C1 Cl -179.88(16) . . . .
C6 C1 C2 C3 0.4(4) . . . .
Cl C1 C2 C3 -179.44(17) . . . .
C4 C3 C2 C1 -0.6(3) . . . .
